data_7031263
loop_
_publ_author_name
'Balakrishna, Maravanji S.'
'Suresh, Devarajan'
'Ananthnag, Guddekoppa S.'
'Mague, Joel T.'

_publ_section_title
;
 Quaternization and oxidation reactions of cyclodiphosphazane derivatives
 and their copper(i) and gold(i) complexes.
;
_journal_issue 23
_journal_name_full 'Dalton transactions (Cambridge, England : 2003)'
_journal_page_first 8835
_journal_page_last 8848
_journal_paper_doi 10.1039/c4dt00801d
_journal_volume 43
_journal_year 2014
_chemical_formula_moiety 'C18 H44 N4 O2 P2 Se2, 2(I), H2 O'
_chemical_formula_sum 'C18 H46 I2 N4 O3 P2 Se2'
_chemical_formula_weight 840.25
_chemical_name_systematic
;
 1,3-Di-<i>tert</i>-butyl-2,4-diselenoxy-2\l^5^,4\l^5^-
[1,3,2,4]diazadiphosphetidin-2,4-di(yloxyethyl
trimethylammonium) Iodode Hydrate 
;
_space_group_crystal_system monoclinic
_space_group_IT_number 15
_space_group_name_Hall '-C 2yc'
_space_group_name_H-M_alt 'C 1 2/c 1'
_symmetry_space_group_name_Hall '-C 2yc'
_symmetry_space_group_name_H-M 'C 1 2/c 1'
_atom_sites_solution_hydrogens mixed
_atom_sites_solution_primary direct
_atom_sites_solution_secondary difmap
_audit_creation_method SHELXL-2013
_cell_angle_alpha 90
_cell_angle_beta 94.6320(10)
_cell_angle_gamma 90
_cell_formula_units_Z 8
_cell_length_a 12.1752(9)
_cell_length_b 14.2395(11)
_cell_length_c 36.578(3)
_cell_measurement_reflns_used 8491
_cell_measurement_temperature 100(2)
_cell_measurement_theta_max 28.28
_cell_measurement_theta_min 2.20
_cell_volume 6320.8(9)
_computing_cell_refinement 'Bruker <i>SMART</i> (Bruker, 2000)'
_computing_data_collection 'Bruker <i>SMART</i> (Bruker, 2000)'
_computing_data_reduction 'Bruker </i>SAINT</i> (Bruker, 2004)'
_computing_molecular_graphics '<i>DIAMOND</i> (Brandenburg & Putz, 2012)'
_computing_publication_material 'Bruker <i>SHELXTL</i> (Bruker, 2000a)'
_computing_structure_refinement '<i>SHELXL-2013</i> (Sheldrick, 2013)'
_computing_structure_solution '<i>SHELXS-97</i> (Sheldrick, 2008)'
_diffrn_ambient_temperature 100(2)
_diffrn_measured_fraction_theta_full 0.998
_diffrn_measured_fraction_theta_max 0.997
_diffrn_measurement_device_type 'Bruker-AXS Smart APEX CCD area detector'
_diffrn_measurement_method 'phi and omega scans'
_diffrn_radiation_monochromator graphite
_diffrn_radiation_source 'fine-focus sealed tube'
_diffrn_radiation_type MoK\a
_diffrn_radiation_wavelength 0.71073
_diffrn_reflns_av_R_equivalents 0.0370
_diffrn_reflns_av_unetI/netI 0.0224
_diffrn_reflns_Laue_measured_fraction_full 0.998
_diffrn_reflns_Laue_measured_fraction_max 0.997
_diffrn_reflns_limit_h_max 16
_diffrn_reflns_limit_h_min -15
_diffrn_reflns_limit_k_max 18
_diffrn_reflns_limit_k_min -18
_diffrn_reflns_limit_l_max 46
_diffrn_reflns_limit_l_min -48
_diffrn_reflns_number 55219
_diffrn_reflns_point_group_measured_fraction_full 0.998
_diffrn_reflns_point_group_measured_fraction_max 0.997
_diffrn_reflns_theta_full 28.310
_diffrn_reflns_theta_max 28.319
_diffrn_reflns_theta_min 2.205
_exptl_absorpt_coefficient_mu 4.419
_exptl_absorpt_correction_T_max 0.69
_exptl_absorpt_correction_T_min 0.44
_exptl_absorpt_correction_type multi-scan
_exptl_absorpt_process_details 'SADABS (Sheldrick, 2002)'
_exptl_crystal_colour colorless
_exptl_crystal_density_diffrn 1.766
_exptl_crystal_density_method 'not measured'
_exptl_crystal_description plate
_exptl_crystal_F_000 3280
_exptl_crystal_size_max 0.221
_exptl_crystal_size_mid 0.185
_exptl_crystal_size_min 0.089
_exptl_transmission_factor_max 0.69
_exptl_transmission_factor_min 0.44
_refine_diff_density_max 1.877
_refine_diff_density_min -0.404
_refine_diff_density_rms 0.107
_refine_ls_extinction_method none
_refine_ls_goodness_of_fit_ref 1.126
_refine_ls_hydrogen_treatment constr
_refine_ls_matrix_type full
_refine_ls_number_parameters 292
_refine_ls_number_reflns 7868
_refine_ls_number_restraints 0
_refine_ls_restrained_S_all 1.126
_refine_ls_R_factor_all 0.0283
_refine_ls_R_factor_gt 0.0250
_refine_ls_shift/su_max 0.002
_refine_ls_shift/su_mean 0.000
_refine_ls_structure_factor_coef Fsqd
_refine_ls_weighting_details 'w=1/[\s^2^(Fo^2^)+(0.0234P)^2^+15.7114P] where P=(Fo^2^+2Fc^2^)/3'
_refine_ls_weighting_scheme calc
_refine_ls_wR_factor_gt 0.0568
_refine_ls_wR_factor_ref 0.0579
_reflns_Friedel_coverage 0.000
_reflns_number_gt 7232
_reflns_number_total 7868
_reflns_threshold_expression 'I > 2\s(I)'
_cod_data_source_file c4dt00801d2.cif
_cod_data_source_block msb319
_cod_original_cell_volume 6320.8(8)
_cod_database_code 7031263
_shelx_space_group_comment
;
The symmetry employed for this shelxl refinement is uniquely defined
by the following loop, which should always be used as a source of
symmetry information in preference to the above space-group names.
They are only intended as comments.
;
_shelx_estimated_absorpt_t_min 0.442
_shelx_estimated_absorpt_t_max 0.694
_shelxl_version_number 2013-3

loop_
_space_group_symop_operation_xyz
'x, y, z'
'-x, y, -z+1/2'
'x+1/2, y+1/2, z'
'-x+1/2, y+1/2, -z+1/2'
'-x, -y, -z'
'x, -y, z-1/2'
'-x+1/2, -y+1/2, -z'
'x+1/2, -y+1/2, z-1/2'

loop_
_atom_site_label
_atom_site_type_symbol
_atom_site_fract_x
_atom_site_fract_y
_atom_site_fract_z
_atom_site_U_iso_or_equiv
_atom_site_adp_type
_atom_site_occupancy
_atom_site_site_symmetry_order
_atom_site_calc_flag
_atom_site_refinement_flags_posn
_atom_site_refinement_flags_adp
I1 I 0.72996(2) 0.37267(2) 0.05235(2) 0.01585(4) Uani 1 1 d . .
I2 I 0.68966(2) 0.89927(2) 0.06576(2) 0.01548(4) Uani 1 1 d . .
Se1 Se 0.63959(2) 0.61834(2) 0.23068(2) 0.02312(7) Uani 1 1 d . .
Se2 Se 1.06155(2) 0.65391(2) 0.19970(2) 0.01653(6) Uani 1 1 d . .
P1 P 0.71693(5) 0.63779(4) 0.18310(2) 0.01353(12) Uani 1 1 d . .
P2 P 0.91238(5) 0.65448(4) 0.16840(2) 0.01153(11) Uani 1 1 d . .
O1 O 0.62318(14) 0.64272(13) 0.14982(5) 0.0166(4) Uani 1 1 d . .
O2 O 0.92543(14) 0.66606(12) 0.12542(5) 0.0150(3) Uani 1 1 d . .
N1 N 0.80771(16) 0.72496(14) 0.17828(6) 0.0128(4) Uani 1 1 d . .
N2 N 0.81928(16) 0.56792(14) 0.17017(6) 0.0128(4) Uani 1 1 d . .
N3 N 0.45436(17) 0.61226(15) 0.08584(6) 0.0158(4) Uani 1 1 d . .
N4 N 0.99193(17) 0.65221(14) 0.04542(6) 0.0127(4) Uani 1 1 d . .
C1 C 0.8056(2) 0.82553(17) 0.19010(7) 0.0152(5) Uani 1 1 d . .
C2 C 0.6887(2) 0.86305(19) 0.18141(8) 0.0213(5) Uani 1 1 d . .
H2A H 0.6685 0.8577 0.1550 0.032 Uiso 1 1 calc R U
H2B H 0.6856 0.9291 0.1888 0.032 Uiso 1 1 calc R U
H2C H 0.6371 0.8263 0.1949 0.032 Uiso 1 1 calc R U
C3 C 0.8403(2) 0.83316(19) 0.23093(7) 0.0209(5) Uani 1 1 d . .
H3A H 0.7878 0.7987 0.2448 0.031 Uiso 1 1 calc R U
H3B H 0.8412 0.8994 0.2383 0.031 Uiso 1 1 calc R U
H3C H 0.9141 0.8063 0.2360 0.031 Uiso 1 1 calc R U
C4 C 0.8849(2) 0.87999(18) 0.16776(8) 0.0211(5) Uani 1 1 d . .
H4A H 0.9600 0.8564 0.1734 0.032 Uiso 1 1 calc R U
H4B H 0.8821 0.9468 0.1740 0.032 Uiso 1 1 calc R U
H4C H 0.8636 0.8717 0.1415 0.032 Uiso 1 1 calc R U
C5 C 0.8367(2) 0.46407(17) 0.17457(7) 0.0157(5) Uani 1 1 d . .
C6 C 0.8824(2) 0.44193(19) 0.21391(8) 0.0227(6) Uani 1 1 d . .
H6A H 0.9539 0.4729 0.2189 0.034 Uiso 1 1 calc R U
H6B H 0.8916 0.3739 0.2168 0.034 Uiso 1 1 calc R U
H6C H 0.8310 0.4648 0.2312 0.034 Uiso 1 1 calc R U
C7 C 0.9176(2) 0.43374(18) 0.14710(7) 0.0192(5) Uani 1 1 d . .
H7A H 0.8867 0.4482 0.1222 0.029 Uiso 1 1 calc R U
H7B H 0.9308 0.3660 0.1493 0.029 Uiso 1 1 calc R U
H7C H 0.9874 0.4675 0.1521 0.029 Uiso 1 1 calc R U
C8 C 0.7252(2) 0.41559(18) 0.16591(8) 0.0204(5) Uani 1 1 d . .
H8A H 0.6715 0.4408 0.1819 0.031 Uiso 1 1 calc R U
H8B H 0.7334 0.3479 0.1700 0.031 Uiso 1 1 calc R U
H8C H 0.6993 0.4272 0.1402 0.031 Uiso 1 1 calc R U
C9 C 0.6519(2) 0.64937(19) 0.11226(7) 0.0167(5) Uani 1 1 d . .
H9A H 0.6798 0.5879 0.1044 0.020 Uiso 1 1 calc R U
H9B H 0.7112 0.6963 0.1107 0.020 Uiso 1 1 calc R U
C10 C 0.5529(2) 0.67764(18) 0.08707(7) 0.0172(5) Uani 1 1 d . .
H10A H 0.5765 0.6835 0.0619 0.021 Uiso 1 1 calc R U
H10B H 0.5288 0.7406 0.0946 0.021 Uiso 1 1 calc R U
C11 C 0.3813(2) 0.6360(2) 0.11577(8) 0.0227(6) Uani 1 1 d . .
H11A H 0.3201 0.5912 0.1153 0.034 Uiso 1 1 calc R U
H11B H 0.3522 0.6997 0.1120 0.034 Uiso 1 1 calc R U
H11C H 0.4241 0.6325 0.1396 0.034 Uiso 1 1 calc R U
C12 C 0.3898(2) 0.62586(19) 0.04948(7) 0.0199(5) Uani 1 1 d . .
H12A H 0.4357 0.6089 0.0297 0.030 Uiso 1 1 calc R U
H12B H 0.3674 0.6918 0.0468 0.030 Uiso 1 1 calc R U
H12C H 0.3241 0.5858 0.0482 0.030 Uiso 1 1 calc R U
C13 C 0.4877(2) 0.51142(18) 0.08935(8) 0.0206(5) Uani 1 1 d . .
H13A H 0.5252 0.5005 0.1137 0.031 Uiso 1 1 calc R U
H13B H 0.5377 0.4961 0.0705 0.031 Uiso 1 1 calc R U
H13C H 0.4220 0.4715 0.0861 0.031 Uiso 1 1 calc R U
C14 C 1.0165(2) 0.71601(18) 0.11131(7) 0.0183(5) Uani 1 1 d . .
H14A H 1.0746 0.7263 0.1314 0.022 Uiso 1 1 calc R U
H14B H 0.9907 0.7783 0.1022 0.022 Uiso 1 1 calc R U
C15 C 1.0642(2) 0.66335(17) 0.08091(7) 0.0142(5) Uani 1 1 d . .
H15A H 1.0851 0.5999 0.0901 0.017 Uiso 1 1 calc R U
H15B H 1.1329 0.6955 0.0752 0.017 Uiso 1 1 calc R U
C16 C 0.9293(2) 0.73967(18) 0.03506(8) 0.0200(5) Uani 1 1 d . .
H16A H 0.8942 0.7332 0.0101 0.030 Uiso 1 1 calc R U
H16B H 0.9800 0.7932 0.0360 0.030 Uiso 1 1 calc R U
H16C H 0.8727 0.7500 0.0522 0.030 Uiso 1 1 calc R U
C17 C 0.9126(2) 0.57246(18) 0.04841(7) 0.0178(5) Uani 1 1 d . .
H17A H 0.8641 0.5860 0.0679 0.027 Uiso 1 1 calc R U
H17B H 0.9537 0.5145 0.0543 0.027 Uiso 1 1 calc R U
H17C H 0.8682 0.5648 0.0250 0.027 Uiso 1 1 calc R U
C18 C 1.0662(2) 0.63057(18) 0.01578(7) 0.0164(5) Uani 1 1 d . .
H18A H 1.0218 0.6213 -0.0075 0.025 Uiso 1 1 calc R U
H18B H 1.1082 0.5733 0.0221 0.025 Uiso 1 1 calc R U
H18C H 1.1173 0.6830 0.0133 0.025 Uiso 1 1 calc R U
O3 O 0.86532(19) 0.91734(16) 0.99041(6) 0.0346(5) Uani 1 1 d . .
H1O H 0.8472 0.9753 0.9818 0.042 Uiso 1 1 d R U
H2O H 0.8170 0.9049 1.0087 0.042 Uiso 1 1 d R U

loop_
_atom_site_aniso_label
_atom_site_aniso_U_11
_atom_site_aniso_U_22
_atom_site_aniso_U_33
_atom_site_aniso_U_23
_atom_site_aniso_U_13
_atom_site_aniso_U_12
I1 0.01595(8) 0.01521(8) 0.01662(8) -0.00033(6) 0.00270(6) -0.00284(6)
I2 0.01442(8) 0.01503(8) 0.01662(8) 0.00213(6) -0.00100(6) -0.00110(6)
Se1 0.02166(14) 0.03202(15) 0.01693(14) 0.00274(11) 0.00926(11) -0.00077(11)
Se2 0.01225(11) 0.02188(12) 0.01482(12) -0.00241(10) -0.00284(9) -0.00017(9)
P1 0.0113(3) 0.0184(3) 0.0112(3) 0.0011(2) 0.0024(2) -0.0004(2)
P2 0.0105(3) 0.0151(3) 0.0091(3) -0.0008(2) 0.0009(2) -0.0006(2)
O1 0.0117(8) 0.0248(9) 0.0133(9) 0.0007(7) 0.0007(7) -0.0021(7)
O2 0.0149(8) 0.0215(9) 0.0088(8) -0.0011(7) 0.0031(6) -0.0043(7)
N1 0.0105(9) 0.0159(10) 0.0122(10) -0.0009(8) 0.0014(8) -0.0002(7)
N2 0.0098(9) 0.0154(10) 0.0133(10) 0.0008(8) 0.0012(7) -0.0020(7)
N3 0.0124(10) 0.0163(10) 0.0181(11) 0.0006(8) -0.0017(8) -0.0020(8)
N4 0.0133(9) 0.0142(9) 0.0109(10) -0.0007(8) 0.0025(8) -0.0009(8)
C1 0.0160(12) 0.0141(11) 0.0153(12) -0.0024(9) 0.0001(9) 0.0031(9)
C2 0.0190(13) 0.0237(13) 0.0207(14) 0.0012(10) -0.0012(10) 0.0076(10)
C3 0.0240(13) 0.0220(13) 0.0159(13) -0.0046(10) -0.0026(10) 0.0050(10)
C4 0.0236(13) 0.0167(12) 0.0227(14) 0.0003(10) 0.0008(11) -0.0007(10)
C5 0.0161(12) 0.0142(11) 0.0164(12) 0.0021(9) -0.0005(9) -0.0007(9)
C6 0.0258(14) 0.0217(13) 0.0195(14) 0.0037(10) -0.0054(11) -0.0020(11)
C7 0.0181(12) 0.0182(12) 0.0208(13) -0.0031(10) -0.0008(10) 0.0021(10)
C8 0.0182(12) 0.0184(12) 0.0244(14) 0.0012(10) 0.0015(10) -0.0048(10)
C9 0.0130(11) 0.0247(13) 0.0122(12) 0.0003(10) 0.0001(9) -0.0024(10)
C10 0.0138(12) 0.0175(12) 0.0197(13) 0.0036(10) -0.0031(10) -0.0038(9)
C11 0.0144(12) 0.0299(15) 0.0243(15) -0.0006(11) 0.0048(11) -0.0008(10)
C12 0.0175(12) 0.0222(13) 0.0189(13) 0.0021(10) -0.0060(10) -0.0010(10)
C13 0.0165(12) 0.0143(12) 0.0305(15) 0.0031(10) -0.0021(11) 0.0001(9)
C14 0.0208(13) 0.0192(12) 0.0156(12) -0.0024(10) 0.0053(10) -0.0084(10)
C15 0.0121(11) 0.0178(11) 0.0128(11) -0.0005(9) 0.0018(9) -0.0044(9)
C16 0.0183(12) 0.0168(12) 0.0244(14) 0.0002(10) -0.0006(10) 0.0053(10)
C17 0.0170(12) 0.0185(12) 0.0181(13) -0.0026(10) 0.0025(10) -0.0071(10)
C18 0.0179(12) 0.0215(12) 0.0104(11) -0.0010(9) 0.0044(9) 0.0007(10)
O3 0.0357(12) 0.0319(12) 0.0379(13) 0.0117(10) 0.0123(10) 0.0105(10)

loop_
_atom_type_symbol
_atom_type_description
_atom_type_scat_dispersion_real
_atom_type_scat_dispersion_imag
_atom_type_scat_source
C C 0.0033 0.0016 'International Tables Vol C Tables 4.2.6.8 and 6.1.1.4'
H H 0.0000 0.0000 'International Tables Vol C Tables 4.2.6.8 and 6.1.1.4'
N N 0.0061 0.0033 'International Tables Vol C Tables 4.2.6.8 and 6.1.1.4'
O O 0.0106 0.0060 'International Tables Vol C Tables 4.2.6.8 and 6.1.1.4'
P P 0.1023 0.0942 'International Tables Vol C Tables 4.2.6.8 and 6.1.1.4'
Se Se -0.0929 2.2259 'International Tables Vol C Tables 4.2.6.8 and 6.1.1.4'
I I -0.4742 1.8119 'International Tables Vol C Tables 4.2.6.8 and 6.1.1.4'

loop_
_geom_angle_atom_site_label_1
_geom_angle_atom_site_label_2
_geom_angle_atom_site_label_3
_geom_angle
O1 P1 N1 108.80(10)
O1 P1 N2 108.01(10)
N1 P1 N2 84.24(10)
O1 P1 Se1 107.53(7)
N1 P1 Se1 122.44(8)
N2 P1 Se1 123.61(8)
O2 P2 N2 103.54(10)
O2 P2 N1 106.62(10)
N2 P2 N1 84.51(10)
O2 P2 Se2 113.06(7)
N2 P2 Se2 122.78(8)
N1 P2 Se2 121.99(8)
C9 O1 P1 120.81(15)
C14 O2 P2 122.71(16)
C1 N1 P1 130.52(17)
C1 N1 P2 131.52(16)
P1 N1 P2 95.61(11)
C5 N2 P2 129.61(16)
C5 N2 P1 130.56(17)
P2 N2 P1 95.38(11)
C13 N3 C12 108.6(2)
C13 N3 C11 109.0(2)
C12 N3 C11 108.5(2)
C13 N3 C10 112.23(19)
C12 N3 C10 107.67(19)
C11 N3 C10 110.7(2)
C16 N4 C18 108.26(19)
C16 N4 C17 109.4(2)
C18 N4 C17 109.07(19)
C16 N4 C15 112.27(19)
C18 N4 C15 107.33(18)
C17 N4 C15 110.45(19)
N1 C1 C3 110.0(2)
N1 C1 C4 107.8(2)
C3 C1 C4 110.6(2)
N1 C1 C2 108.1(2)
C3 C1 C2 111.0(2)
C4 C1 C2 109.2(2)
C1 C2 H2A 109.5
C1 C2 H2B 109.5
H2A C2 H2B 109.5
C1 C2 H2C 109.5
H2A C2 H2C 109.5
H2B C2 H2C 109.5
C1 C3 H3A 109.5
C1 C3 H3B 109.5
H3A C3 H3B 109.5
C1 C3 H3C 109.5
H3A C3 H3C 109.5
H3B C3 H3C 109.5
C1 C4 H4A 109.5
C1 C4 H4B 109.5
H4A C4 H4B 109.5
C1 C4 H4C 109.5
H4A C4 H4C 109.5
H4B C4 H4C 109.5
N2 C5 C7 107.5(2)
N2 C5 C8 107.9(2)
C7 C5 C8 110.2(2)
N2 C5 C6 109.9(2)
C7 C5 C6 110.8(2)
C8 C5 C6 110.5(2)
C5 C6 H6A 109.5
C5 C6 H6B 109.5
H6A C6 H6B 109.5
C5 C6 H6C 109.5
H6A C6 H6C 109.5
H6B C6 H6C 109.5
C5 C7 H7A 109.5
C5 C7 H7B 109.5
H7A C7 H7B 109.5
C5 C7 H7C 109.5
H7A C7 H7C 109.5
H7B C7 H7C 109.5
C5 C8 H8A 109.5
C5 C8 H8B 109.5
H8A C8 H8B 109.5
C5 C8 H8C 109.5
H8A C8 H8C 109.5
H8B C8 H8C 109.5
O1 C9 C10 110.7(2)
O1 C9 H9A 109.5
C10 C9 H9A 109.5
O1 C9 H9B 109.5
C10 C9 H9B 109.5
H9A C9 H9B 108.1
C9 C10 N3 116.4(2)
C9 C10 H10A 108.2
N3 C10 H10A 108.2
C9 C10 H10B 108.2
N3 C10 H10B 108.2
H10A C10 H10B 107.3
N3 C11 H11A 109.5
N3 C11 H11B 109.5
H11A C11 H11B 109.5
N3 C11 H11C 109.5
H11A C11 H11C 109.5
H11B C11 H11C 109.5
N3 C12 H12A 109.5
N3 C12 H12B 109.5
H12A C12 H12B 109.5
N3 C12 H12C 109.5
H12A C12 H12C 109.5
H12B C12 H12C 109.5
N3 C13 H13A 109.5
N3 C13 H13B 109.5
H13A C13 H13B 109.5
N3 C13 H13C 109.5
H13A C13 H13C 109.5
H13B C13 H13C 109.5
O2 C14 C15 111.9(2)
O2 C14 H14A 109.2
C15 C14 H14A 109.2
O2 C14 H14B 109.2
C15 C14 H14B 109.2
H14A C14 H14B 107.9
C14 C15 N4 117.0(2)
C14 C15 H15A 108.0
N4 C15 H15A 108.0
C14 C15 H15B 108.0
N4 C15 H15B 108.0
H15A C15 H15B 107.3
N4 C16 H16A 109.5
N4 C16 H16B 109.5
H16A C16 H16B 109.5
N4 C16 H16C 109.5
H16A C16 H16C 109.5
H16B C16 H16C 109.5
N4 C17 H17A 109.5
N4 C17 H17B 109.5
H17A C17 H17B 109.5
N4 C17 H17C 109.5
H17A C17 H17C 109.5
H17B C17 H17C 109.5
N4 C18 H18A 109.5
N4 C18 H18B 109.5
H18A C18 H18B 109.5
N4 C18 H18C 109.5
H18A C18 H18C 109.5
H18B C18 H18C 109.5
H1O O3 H2O 105.6

loop_
_geom_bond_atom_site_label_1
_geom_bond_atom_site_label_2
_geom_bond_distance
Se1 P1 2.0635(7)
Se2 P2 2.0672(7)
P1 O1 1.6014(19)
P1 N1 1.681(2)
P1 N2 1.692(2)
P2 O2 1.6015(18)
P2 N2 1.679(2)
P2 N1 1.684(2)
O1 C9 1.448(3)
O2 C14 1.447(3)
N1 C1 1.497(3)
N2 C5 1.501(3)
N3 C13 1.495(3)
N3 C12 1.502(3)
N3 C11 1.504(3)
N3 C10 1.517(3)
N4 C16 1.493(3)
N4 C18 1.499(3)
N4 C17 1.500(3)
N4 C15 1.517(3)
C1 C3 1.523(4)
C1 C4 1.526(4)
C1 C2 1.530(3)
C2 H2A 0.9800
C2 H2B 0.9800
C2 H2C 0.9800
C3 H3A 0.9800
C3 H3B 0.9800
C3 H3C 0.9800
C4 H4A 0.9800
C4 H4B 0.9800
C4 H4C 0.9800
C5 C7 1.526(4)
C5 C8 1.533(3)
C5 C6 1.533(4)
C6 H6A 0.9800
C6 H6B 0.9800
C6 H6C 0.9800
C7 H7A 0.9800
C7 H7B 0.9800
C7 H7C 0.9800
C8 H8A 0.9800
C8 H8B 0.9800
C8 H8C 0.9800
C9 C10 1.511(3)
C9 H9A 0.9900
C9 H9B 0.9900
C10 H10A 0.9900
C10 H10B 0.9900
C11 H11A 0.9800
C11 H11B 0.9800
C11 H11C 0.9800
C12 H12A 0.9800
C12 H12B 0.9800
C12 H12C 0.9800
C13 H13A 0.9800
C13 H13B 0.9800
C13 H13C 0.9800
C14 C15 1.497(3)
C14 H14A 0.9900
C14 H14B 0.9900
C15 H15A 0.9900
C15 H15B 0.9900
C16 H16A 0.9800
C16 H16B 0.9800
C16 H16C 0.9800
C17 H17A 0.9800
C17 H17B 0.9800
C17 H17C 0.9800
C18 H18A 0.9800
C18 H18B 0.9800
C18 H18C 0.9800
O3 H1O 0.9047
O3 H2O 0.9427

loop_
_geom_hbond_atom_site_label_D
_geom_hbond_atom_site_label_H
_geom_hbond_atom_site_label_A
_geom_hbond_distance_DH
_geom_hbond_distance_HA
_geom_hbond_distance_DA
_geom_hbond_angle_DHA
_geom_hbond_site_symmetry_A
O3 H1O I1 0.90 2.63 3.527(2) 169 7_666
O3 H2O I2 0.94 2.70 3.632(2) 170 1_556
